data_7707224
loop_
_publ_author_name
'Buchner, Magnus R.'
'M\"uller, Matthias'

_publ_section_title
;
 Ethylenediamine complexes of the beryllium halides and pseudo-halides.
;
_journal_issue 21
_journal_name_full 'Dalton transactions (Cambridge, England : 2003)'
_journal_page_first 7246
_journal_page_last 7255
_journal_paper_doi 10.1039/d1dt01154e
_journal_volume 50
_journal_year 2021
_chemical_formula_moiety '[Be3(OH)3(en)3][NH3C2H4NH2](SCN)4'
_chemical_formula_sum 'C12 H36 Be3 N12 O3 S4'
_chemical_formula_weight 551.80
_space_group_crystal_system triclinic
_space_group_IT_number 2
_space_group_name_Hall '-P 1'
_space_group_name_H-M_alt 'P -1'
_atom_sites_solution_hydrogens mixed
_audit_creation_method SHELXL-2018/3
_audit_update_record
;
2021-04-07 deposited with the CCDC.	2021-04-27 downloaded from the CCDC.
;
_cell_angle_alpha 104.350(2)
_cell_angle_beta 109.886(2)
_cell_angle_gamma 97.482(2)
_cell_formula_units_Z 2
_cell_length_a 10.5372(3)
_cell_length_b 11.0027(3)
_cell_length_c 13.3669(3)
_cell_measurement_reflns_used 28243
_cell_measurement_temperature 100(2)
_cell_measurement_theta_max 159.45
_cell_measurement_theta_min 8.54
_cell_volume 1372.15(7)
_computing_structure_refinement 'SHELXL-2018/3 (Sheldrick, 2018)'
_computing_structure_solution 'SHELXT 2018/2 (Sheldrick, 2018)'
_diffrn_ambient_temperature 100(2)
_diffrn_detector_area_resol_mean 5.81
_diffrn_measured_fraction_theta_full 0.977
_diffrn_measured_fraction_theta_max 0.959
_diffrn_measurement_device_type 'STOE STADIVARI'
_diffrn_radiation_type CuK\a
_diffrn_radiation_wavelength 1.54178
_diffrn_reflns_av_R_equivalents 0.0253
_diffrn_reflns_av_unetI/netI 0.0215
_diffrn_reflns_Laue_measured_fraction_full 0.977
_diffrn_reflns_Laue_measured_fraction_max 0.959
_diffrn_reflns_limit_h_max 6
_diffrn_reflns_limit_h_min -12
_diffrn_reflns_limit_k_max 13
_diffrn_reflns_limit_k_min -13
_diffrn_reflns_limit_l_max 16
_diffrn_reflns_limit_l_min -15
_diffrn_reflns_number 25752
_diffrn_reflns_point_group_measured_fraction_full 0.977
_diffrn_reflns_point_group_measured_fraction_max 0.959
_diffrn_reflns_theta_full 67.679
_diffrn_reflns_theta_max 79.056
_diffrn_reflns_theta_min 3.703
_diffrn_source 'GeniX 3D HF Cu'
_exptl_absorpt_coefficient_mu 3.501
_exptl_absorpt_correction_T_max 0.9827
_exptl_absorpt_correction_T_min 0.2291
_exptl_absorpt_correction_type multi-scan
_exptl_absorpt_process_details
;
STOE LANA, absorption correction by scaling of reflection intensities.
J. Koziskova, F. Hahn, J. Richter, J. Kozisek, "Comparison of different
absorption corrections on the model structure of tetrakis(\m~2~-acetato)-
diaqua-di-copper(II)", Acta Chimica Slovaca, vol. 9, no. 2, 2016, pp. 136 - 140.
Afterwards a spherical absorption correction was performed within STOE LANA.
;
_exptl_crystal_colour colorless
_exptl_crystal_density_diffrn 1.336
_exptl_crystal_description block
_exptl_crystal_F_000 584
_exptl_crystal_size_max 0.05
_exptl_crystal_size_mid 0.04
_exptl_crystal_size_min 0.03
_refine_diff_density_max 0.275
_refine_diff_density_min -0.284
_refine_diff_density_rms 0.047
_refine_ls_extinction_method none
_refine_ls_goodness_of_fit_ref 1.013
_refine_ls_hydrogen_treatment mixed
_refine_ls_matrix_type full
_refine_ls_number_parameters 376
_refine_ls_number_reflns 5678
_refine_ls_number_restraints 0
_refine_ls_restrained_S_all 1.013
_refine_ls_R_factor_all 0.0403
_refine_ls_R_factor_gt 0.0307
_refine_ls_shift/su_max 0.001
_refine_ls_shift/su_mean 0.000
_refine_ls_structure_factor_coef Fsqd
_refine_ls_weighting_details 'w=1/[\s^2^(Fo^2^)+(0.0409P)^2^+0.5787P] where P=(Fo^2^+2Fc^2^)/3'
_refine_ls_weighting_scheme calc
_refine_ls_wR_factor_gt 0.0727
_refine_ls_wR_factor_ref 0.0775
_reflns_Friedel_coverage 0.000
_reflns_number_gt 4827
_reflns_number_total 5678
_reflns_threshold_expression 'I > 2\s(I)'
_cod_data_source_file d1dt01154e2.cif
_cod_data_source_block 2_CCDC2
_cod_depositor_comments 'Adding full bibliography for 7707219--7707225.cif.'
_cod_database_code 7707224
_shelx_shelxl_version_number 2018/3
_shelx_space_group_comment
;
The symmetry employed for this shelxl refinement is uniquely defined
by the following loop, which should always be used as a source of
symmetry information in preference to the above space-group names.
They are only intended as comments.
;

loop_
_space_group_symop_operation_xyz
'x, y, z'
'-x, -y, -z'

loop_
_atom_site_label
_atom_site_type_symbol
_atom_site_fract_x
_atom_site_fract_y
_atom_site_fract_z
_atom_site_U_iso_or_equiv
_atom_site_adp_type
_atom_site_occupancy
_atom_site_site_symmetry_order
_atom_site_calc_flag
_atom_site_refinement_flags_posn
_atom_site_refinement_flags_adp
_atom_site_refinement_flags_occupancy
_atom_site_disorder_assembly
_atom_site_disorder_group
S1 S -0.12505(4) 0.67621(4) 0.35405(3) 0.02356(9) Uani 1 1 d . . . . .
S2 S 0.22199(5) 1.08312(4) 1.09037(3) 0.02461(10) Uani 1 1 d . . . . .
S3 S 0.28406(4) 0.34043(4) 0.96066(3) 0.02518(10) Uani 1 1 d . . . . .
S4 S 0.62140(4) -0.28328(4) 0.52753(4) 0.02665(10) Uani 1 1 d . . . . .
O1 O 0.65626(12) 0.35089(10) 0.76567(9) 0.0174(2) Uani 1 1 d . . . . .
O2 O 0.72036(11) 0.13408(10) 0.78182(9) 0.0191(2) Uani 1 1 d . . . . .
O3 O 0.88812(12) 0.30487(10) 0.75455(9) 0.0178(2) Uani 1 1 d . . . . .
N1 N 0.56163(14) 0.22380(12) 0.89714(11) 0.0180(3) Uani 1 1 d . . . . .
N2 N 0.43999(14) 0.12763(13) 0.68055(11) 0.0186(3) Uani 1 1 d . . . . .
N3 N 0.88857(15) 0.56231(12) 0.84503(11) 0.0201(3) Uani 1 1 d . . . . .
N4 N 0.76172(14) 0.45289(13) 0.62785(11) 0.0188(3) Uani 1 1 d . . . . .
N5 N 0.80133(15) 0.05239(13) 0.60445(11) 0.0214(3) Uani 1 1 d . . . . .
N6 N 0.98345(14) 0.09101(12) 0.80600(11) 0.0187(3) Uani 1 1 d . . . . .
N7 N 0.26743(14) 0.68362(13) 0.75763(11) 0.0214(3) Uani 1 1 d . . . . .
H7B H 0.213785 0.673413 0.685128 0.032 Uiso 1 1 calc R U . . .
H7C H 0.247845 0.747487 0.803897 0.032 Uiso 1 1 calc R U . . .
H7D H 0.249451 0.608495 0.772748 0.032 Uiso 1 1 calc R U . . .
N8 N 0.46608(15) 0.50064(13) 0.77563(13) 0.0226(3) Uani 1 1 d . . . . .
N9 N 0.10302(18) 0.7007(2) 0.54806(13) 0.0414(4) Uani 1 1 d . . . . .
N10 N 0.23529(16) 0.88887(14) 0.91548(12) 0.0280(3) Uani 1 1 d . . . . .
N11 N 0.20093(16) 0.55854(13) 0.91022(12) 0.0273(3) Uani 1 1 d . . . . .
N12 N 0.42190(17) -0.14720(14) 0.55671(13) 0.0312(3) Uani 1 1 d . . . . .
C1 C 0.45198(17) 0.10386(14) 0.85842(13) 0.0206(3) Uani 1 1 d . . . . .
H1A H 0.402198 0.108020 0.909599 0.025 Uiso 1 1 calc R U . . .
H1AB H 0.493093 0.027771 0.855813 0.025 Uiso 1 1 calc R U . . .
C2 C 0.35339(16) 0.09480(15) 0.74195(13) 0.0218(3) Uani 1 1 d . . . . .
H2A H 0.293843 0.006357 0.702587 0.026 Uiso 1 1 calc R U . . .
H2AB H 0.292961 0.155920 0.746896 0.026 Uiso 1 1 calc R U . . .
C3 C 0.89016(17) 0.64971(14) 0.77611(14) 0.0224(3) Uani 1 1 d . . . . .
H3A H 0.977759 0.717473 0.812168 0.027 Uiso 1 1 calc R U . . .
H3AB H 0.811405 0.691943 0.767687 0.027 Uiso 1 1 calc R U . . .
C4 C 0.87797(17) 0.56662(14) 0.66277(14) 0.0218(3) Uani 1 1 d . . . . .
H4A H 0.857777 0.614870 0.607956 0.026 Uiso 1 1 calc R U . . .
H4AB H 0.965326 0.539182 0.668537 0.026 Uiso 1 1 calc R U . . .
C5 C 0.92163(18) -0.00524(15) 0.60743(13) 0.0231(3) Uani 1 1 d . . . . .
H5A H 0.994749 0.054729 0.600782 0.028 Uiso 1 1 calc R U . . .
H5AB H 0.892736 -0.087190 0.545351 0.028 Uiso 1 1 calc R U . . .
C6 C 0.97455(18) -0.02931(15) 0.72010(14) 0.0227(3) Uani 1 1 d . . . . .
H6A H 0.909918 -0.103109 0.720178 0.027 Uiso 1 1 calc R U . . .
H6AB H 1.067084 -0.049022 0.735918 0.027 Uiso 1 1 calc R U . . .
C7 C 0.41628(17) 0.71866(15) 0.77575(14) 0.0232(3) Uani 1 1 d . . . . .
H7A H 0.472788 0.753748 0.857215 0.028 Uiso 1 1 calc R U . . .
H7AB H 0.430492 0.787320 0.742110 0.028 Uiso 1 1 calc R U . . .
C8 C 0.46635(19) 0.60427(16) 0.72503(14) 0.0251(3) Uani 1 1 d . . . . .
H8A H 0.406829 0.567741 0.644217 0.030 Uiso 1 1 calc R U . . .
H8AB H 0.562056 0.636056 0.731570 0.030 Uiso 1 1 calc R U . . .
C9 C 0.00702(18) 0.68995(16) 0.46907(14) 0.0240(3) Uani 1 1 d . . . . .
C10 C 0.22846(16) 0.96876(15) 0.98734(13) 0.0205(3) Uani 1 1 d . . . . .
C11 C 0.23669(16) 0.46879(14) 0.93114(12) 0.0197(3) Uani 1 1 d . . . . .
C12 C 0.50446(17) -0.20418(14) 0.54526(13) 0.0217(3) Uani 1 1 d . . . . .
Be1 Be 0.6080(2) 0.21770(18) 0.78092(16) 0.0164(4) Uani 1 1 d . . . . .
Be2 Be 0.8437(2) 0.15682(18) 0.74238(16) 0.0167(4) Uani 1 1 d . . . . .
Be3 Be 0.7916(2) 0.40518(17) 0.75118(16) 0.0166(4) Uani 1 1 d . . . . .
H1 H 0.529(2) 0.294(2) 0.9176(18) 0.033(6) Uiso 1 1 d . . . . .
H2 H 0.634(2) 0.227(2) 0.9600(19) 0.035(6) Uiso 1 1 d . . . . .
H3 H 0.400(2) 0.1700(19) 0.6356(16) 0.023(5) Uiso 1 1 d . . . . .
H4 H 0.447(2) 0.059(2) 0.6439(18) 0.031(6) Uiso 1 1 d . . . . .
H5 H 0.856(2) 0.596(2) 0.8968(17) 0.028(5) Uiso 1 1 d . . . . .
H6 H 0.975(3) 0.559(2) 0.8797(19) 0.035(6) Uiso 1 1 d . . . . .
H7 H 0.677(2) 0.476(2) 0.6019(17) 0.031(5) Uiso 1 1 d . . . . .
H8 H 0.764(2) 0.396(2) 0.5720(18) 0.030(5) Uiso 1 1 d . . . . .
H9 H 0.729(2) -0.007(2) 0.5858(18) 0.033(6) Uiso 1 1 d . . . . .
H10 H 0.782(3) 0.091(2) 0.550(2) 0.048(7) Uiso 1 1 d . . . . .
H11 H 1.064(2) 0.144(2) 0.8272(18) 0.034(6) Uiso 1 1 d . . . . .
H12 H 0.982(2) 0.068(2) 0.8653(19) 0.035(6) Uiso 1 1 d . . . . .
H13 H 0.604(3) 0.391(2) 0.763(2) 0.042(7) Uiso 1 1 d . . . . .
H14 H 0.715(2) 0.077(2) 0.8028(18) 0.030(6) Uiso 1 1 d . . . . .
H15 H 0.952(3) 0.322(2) 0.742(2) 0.041(7) Uiso 1 1 d . . . . .
H16 H 0.500(3) 0.531(2) 0.848(2) 0.043(7) Uiso 1 1 d . . . . .
H17 H 0.386(2) 0.455(2) 0.7509(18) 0.030(5) Uiso 1 1 d . . . . .

loop_
_atom_site_aniso_label
_atom_site_aniso_U_11
_atom_site_aniso_U_22
_atom_site_aniso_U_33
_atom_site_aniso_U_23
_atom_site_aniso_U_13
_atom_site_aniso_U_12
S1 0.01937(19) 0.02385(19) 0.02318(19) 0.00506(15) 0.00541(15) 0.00323(14)
S2 0.0341(2) 0.01707(17) 0.0259(2) 0.00807(14) 0.01413(17) 0.00727(14)
S3 0.0249(2) 0.02050(18) 0.02363(19) 0.00390(15) 0.00323(15) 0.00659(14)
S4 0.0257(2) 0.0298(2) 0.0277(2) 0.01271(16) 0.01036(16) 0.01000(15)
O1 0.0183(5) 0.0140(5) 0.0232(5) 0.0075(4) 0.0102(4) 0.0053(4)
O2 0.0207(6) 0.0154(5) 0.0267(6) 0.0108(4) 0.0119(5) 0.0065(4)
O3 0.0173(5) 0.0156(5) 0.0235(5) 0.0076(4) 0.0103(4) 0.0044(4)
N1 0.0183(6) 0.0158(6) 0.0187(6) 0.0048(5) 0.0068(5) 0.0019(5)
N2 0.0192(7) 0.0165(6) 0.0181(6) 0.0045(5) 0.0060(5) 0.0032(5)
N3 0.0213(7) 0.0169(6) 0.0207(6) 0.0038(5) 0.0088(6) 0.0024(5)
N4 0.0200(7) 0.0181(6) 0.0195(6) 0.0068(5) 0.0085(5) 0.0045(5)
N5 0.0251(7) 0.0174(6) 0.0197(6) 0.0053(5) 0.0064(5) 0.0056(5)
N6 0.0175(7) 0.0175(6) 0.0203(6) 0.0063(5) 0.0062(5) 0.0038(5)
N7 0.0232(7) 0.0221(6) 0.0212(6) 0.0086(5) 0.0087(5) 0.0091(5)
N8 0.0183(7) 0.0204(6) 0.0254(7) 0.0051(5) 0.0057(6) 0.0043(5)
N9 0.0297(9) 0.0677(12) 0.0241(8) 0.0143(8) 0.0068(7) 0.0123(8)
N10 0.0317(8) 0.0264(7) 0.0274(7) 0.0079(6) 0.0129(6) 0.0086(6)
N11 0.0298(8) 0.0217(7) 0.0239(7) 0.0071(6) 0.0048(6) 0.0008(5)
N12 0.0364(9) 0.0249(7) 0.0302(8) 0.0056(6) 0.0114(7) 0.0108(6)
C1 0.0204(8) 0.0178(7) 0.0256(8) 0.0090(6) 0.0109(6) 0.0017(6)
C2 0.0157(7) 0.0216(7) 0.0261(8) 0.0058(6) 0.0078(6) 0.0018(5)
C3 0.0228(8) 0.0127(6) 0.0322(9) 0.0068(6) 0.0117(7) 0.0030(5)
C4 0.0229(8) 0.0185(7) 0.0305(8) 0.0120(6) 0.0145(7) 0.0057(6)
C5 0.0302(9) 0.0187(7) 0.0242(8) 0.0050(6) 0.0155(7) 0.0080(6)
C6 0.0260(8) 0.0180(7) 0.0285(8) 0.0081(6) 0.0134(7) 0.0097(6)
C7 0.0246(8) 0.0183(7) 0.0278(8) 0.0065(6) 0.0121(7) 0.0049(6)
C8 0.0276(9) 0.0245(8) 0.0295(8) 0.0086(7) 0.0172(7) 0.0096(6)
C9 0.0255(8) 0.0279(8) 0.0223(8) 0.0077(6) 0.0138(7) 0.0067(6)
C10 0.0199(8) 0.0207(7) 0.0233(8) 0.0121(6) 0.0076(6) 0.0049(5)
C11 0.0195(7) 0.0210(7) 0.0148(7) 0.0033(6) 0.0056(6) -0.0005(6)
C12 0.0251(8) 0.0170(7) 0.0189(7) 0.0056(6) 0.0052(6) 0.0011(6)
Be1 0.0166(9) 0.0146(8) 0.0188(9) 0.0059(7) 0.0072(7) 0.0036(7)
Be2 0.0177(9) 0.0153(8) 0.0169(9) 0.0050(7) 0.0062(7) 0.0046(7)
Be3 0.0193(9) 0.0135(8) 0.0177(9) 0.0049(7) 0.0083(7) 0.0029(7)

loop_
_atom_type_symbol
_atom_type_description
_atom_type_scat_dispersion_real
_atom_type_scat_dispersion_imag
_atom_type_scat_source
C C 0.0181 0.0091 'International Tables Vol C Tables 4.2.6.8 and 6.1.1.4'
H H 0.0000 0.0000 'International Tables Vol C Tables 4.2.6.8 and 6.1.1.4'
Be Be 0.0038 0.0014 'International Tables Vol C Tables 4.2.6.8 and 6.1.1.4'
N N 0.0311 0.0180 'International Tables Vol C Tables 4.2.6.8 and 6.1.1.4'
O O 0.0492 0.0322 'International Tables Vol C Tables 4.2.6.8 and 6.1.1.4'
S S 0.3331 0.5567 'International Tables Vol C Tables 4.2.6.8 and 6.1.1.4'

loop_
_geom_angle_atom_site_label_1
_geom_angle_atom_site_label_2
_geom_angle_atom_site_label_3
_geom_angle
_geom_angle_site_symmetry_1
_geom_angle_site_symmetry_3
_geom_angle_publ_flag
Be3 O1 Be1 129.38(12) . . ?
Be2 O2 Be1 127.00(12) . . ?
Be2 O3 Be3 126.38(12) . . ?
C1 N1 Be1 104.09(11) . . ?
C2 N2 Be1 108.25(11) . . ?
C3 N3 Be3 107.49(11) . . ?
C4 N4 Be3 104.29(12) . . ?
C5 N5 Be2 106.82(12) . . ?
C6 N6 Be2 106.80(12) . . ?
N1 C1 C2 106.16(12) . . ?
N2 C2 C1 107.18(12) . . ?
N3 C3 C4 106.81(12) . . ?
N4 C4 C3 105.84(12) . . ?
N5 C5 C6 105.61(13) . . ?
N6 C6 C5 106.76(12) . . ?
N7 C7 C8 112.57(13) . . ?
N8 C8 C7 115.27(14) . . ?
N9 C9 S1 177.52(17) . . ?
N10 C10 S2 178.91(16) . . ?
N11 C11 S3 178.79(15) . . ?
N12 C12 S4 178.97(15) . . ?
O1 Be1 O2 110.69(13) . . ?
O1 Be1 N1 116.52(12) . . ?
O2 Be1 N1 109.95(12) . . ?
O1 Be1 N2 113.74(12) . . ?
O2 Be1 N2 110.96(12) . . ?
N1 Be1 N2 93.96(11) . . ?
O2 Be2 O3 110.00(13) . . ?
O2 Be2 N6 113.19(12) . . ?
O3 Be2 N6 114.15(13) . . ?
O2 Be2 N5 111.16(13) . . ?
O3 Be2 N5 113.05(12) . . ?
N6 Be2 N5 94.56(11) . . ?
O1 Be3 O3 110.99(12) . . ?
O1 Be3 N3 115.43(13) . . ?
O3 Be3 N3 110.96(13) . . ?
O1 Be3 N4 114.41(13) . . ?
O3 Be3 N4 109.85(12) . . ?
N3 Be3 N4 94.13(10) . . ?

loop_
_geom_bond_atom_site_label_1
_geom_bond_atom_site_label_2
_geom_bond_distance
_geom_bond_site_symmetry_2
_geom_bond_publ_flag
S1 C9 1.6425(17) . ?
S2 C10 1.6467(17) . ?
S3 C11 1.6508(16) . ?
S4 C12 1.6456(18) . ?
O1 Be3 1.566(2) . ?
O1 Be1 1.572(2) . ?
O2 Be2 1.574(2) . ?
O2 Be1 1.590(2) . ?
O3 Be2 1.587(2) . ?
O3 Be3 1.594(2) . ?
N1 C1 1.4838(18) . ?
N1 Be1 1.769(2) . ?
N2 C2 1.486(2) . ?
N2 Be1 1.784(2) . ?
N3 C3 1.4897(19) . ?
N3 Be3 1.789(2) . ?
N4 C4 1.4854(19) . ?
N4 Be3 1.792(2) . ?
N5 C5 1.483(2) . ?
N5 Be2 1.782(2) . ?
N6 C6 1.490(2) . ?
N6 Be2 1.774(2) . ?
N7 C7 1.485(2) . ?
N8 C8 1.463(2) . ?
N9 C9 1.154(2) . ?
N10 C10 1.160(2) . ?
N11 C11 1.165(2) . ?
N12 C12 1.165(2) . ?
C1 C2 1.519(2) . ?
C3 C4 1.516(2) . ?
C5 C6 1.521(2) . ?
C7 C8 1.522(2) . ?

loop_
_geom_hbond_atom_site_label_D
_geom_hbond_atom_site_label_H
_geom_hbond_atom_site_label_A
_geom_hbond_distance_DH
_geom_hbond_distance_HA
_geom_hbond_distance_DA
_geom_hbond_angle_DHA
_geom_hbond_site_symmetry_A
_geom_hbond_publ_flag
N7 H7B N9 0.91 1.93 2.816(2) 164.5 . yes
N7 H7C N10 0.91 1.92 2.827(2) 171.5 . yes
N7 H7D N11 0.91 2.24 2.943(2) 133.9 . yes
C1 H1A S3 0.99 3.02 3.5854(17) 117.7 . yes
C2 H2AB S1 0.99 2.97 3.8554(17) 149.3 2_566 yes
C3 H3AB S2 0.99 2.86 3.6003(16) 131.8 2_677 yes
C4 H4A S4 0.99 2.85 3.5527(17) 128.7 1_565 yes
C5 H5A S1 0.99 2.92 3.7775(16) 146.0 2_666 yes
N1 H1 S3 0.90(2) 2.91(2) 3.6124(15) 135.9(17) . yes
N1 H2 N10 0.91(2) 2.50(2) 3.312(2) 148.6(18) 2_667 yes
N1 H2 N11 0.91(2) 2.54(2) 3.1025(19) 120.6(17) 2_667 yes
N2 H3 S4 0.88(2) 2.73(2) 3.5374(14) 153.6(17) 2_656 yes
N2 H4 N12 0.82(2) 2.22(2) 3.012(2) 165(2) . yes
N3 H5 S3 0.90(2) 2.79(2) 3.6801(15) 170.0(17) 2_667 yes
N3 H6 N11 0.88(2) 2.28(2) 3.114(2) 159(2) 1_655 yes
N4 H8 N9 0.86(2) 2.60(2) 3.370(2) 150.4(19) 2_666 yes
N5 H9 S4 0.85(2) 2.91(2) 3.6415(14) 144.7(19) . yes
N5 H10 N12 0.90(3) 2.40(3) 3.093(2) 134(2) 2_656 yes
N6 H11 S3 0.87(2) 2.69(2) 3.5082(14) 157.6(19) 1_655 yes
N6 H12 S2 0.89(2) 2.85(2) 3.5427(14) 134.9(18) 2_667 yes
O1 H13 N8 0.74(3) 2.03(3) 2.7715(18) 173(3) . yes
O2 H14 S2 0.75(2) 2.55(2) 3.2702(11) 162(2) 2_667 yes
O3 H15 S1 0.75(2) 2.57(2) 3.2959(12) 162(2) 2_666 yes
N8 H16 S3 0.86(3) 2.67(3) 3.4420(16) 149(2) 2_667 yes
N8 H17 S1 0.84(2) 2.63(2) 3.4604(15) 171.1(19) 2_566 yes
